data_1505578
loop_
_publ_author_name
'Zhao, Baoguo'
'Yuan, Weicheng'
'Du, Haifeng'
'Shi, Yian'

_publ_section_title
;
 Cu(I)-catalyzed intermolecular diamination of activated terminal olefins.
;
_journal_issue 24
_journal_name_full 'Organic letters'
_journal_page_first 4943
_journal_page_last 4945
_journal_paper_doi 10.1021/ol702061s
_journal_volume 9
_journal_year 2007
_chemical_absolute_configuration unk
_chemical_formula_sum 'C16 H25 Br N2 O2 S'
_chemical_formula_weight 389.35
_chemical_name_systematic
;

?

;
_space_group_IT_number 19
_symmetry_cell_setting orthorhombic
_symmetry_space_group_name_Hall 'P 2ac 2ab'
_symmetry_space_group_name_H-M 'P 21 21 21'
_atom_sites_solution_hydrogens geom
_atom_sites_solution_primary direct
_atom_sites_solution_secondary difmap
_audit_creation_method 'Bruker SHELXTL'
_cell_angle_alpha 90.00
_cell_angle_beta 90.00
_cell_angle_gamma 90.00
_cell_formula_units_Z 4
_cell_length_a 11.1746(3)
_cell_length_b 11.3015(3)
_cell_length_c 14.1456(5)
_cell_measurement_reflns_used 4112
_cell_measurement_temperature 100(2)
_cell_measurement_theta_max 32.67
_cell_measurement_theta_min 2.88
_cell_volume 1786.44(9)
_computing_cell_refinement 'Bruker SMART'
_computing_data_collection 'Bruker SMART'
_computing_data_reduction 'Bruker SAINT'
_computing_molecular_graphics 'Bruker SHELXTL'
_computing_publication_material 'Bruker SHELXTL'
_computing_structure_refinement 'Bruker SHELXTL'
_computing_structure_solution 'Bruker SHELXTL'
_diffrn_ambient_temperature 100(2)
_diffrn_measured_fraction_theta_full 1.000
_diffrn_measured_fraction_theta_max 1.000
_diffrn_measurement_device_type 'Bruker Apex2 CCD area detector'
_diffrn_measurement_method 'phi and omega scans'
_diffrn_radiation_monochromator graphite
_diffrn_radiation_source 'fine-focus sealed tube'
_diffrn_radiation_type MoK\a
_diffrn_radiation_wavelength 0.71073
_diffrn_reflns_av_R_equivalents 0.0630
_diffrn_reflns_av_sigmaI/netI 0.1116
_diffrn_reflns_limit_h_max 9
_diffrn_reflns_limit_h_min -16
_diffrn_reflns_limit_k_max 13
_diffrn_reflns_limit_k_min -16
_diffrn_reflns_limit_l_max 17
_diffrn_reflns_limit_l_min -20
_diffrn_reflns_number 12860
_diffrn_reflns_theta_full 31.51
_diffrn_reflns_theta_max 31.51
_diffrn_reflns_theta_min 2.31
_exptl_absorpt_coefficient_mu 2.426
_exptl_absorpt_correction_T_max 0.9113
_exptl_absorpt_correction_T_min 0.4225
_exptl_absorpt_correction_type multi-scan
_exptl_absorpt_process_details 'SADABS, Sheldrick, 1997'
_exptl_crystal_colour colorless
_exptl_crystal_density_diffrn 1.448
_exptl_crystal_density_meas ?
_exptl_crystal_density_method 'not measured'
_exptl_crystal_description plate
_exptl_crystal_F_000 808
_exptl_crystal_size_max 0.43
_exptl_crystal_size_mid 0.21
_exptl_crystal_size_min 0.04
_refine_diff_density_max 1.598
_refine_diff_density_min -1.063
_refine_diff_density_rms 0.135
_refine_ls_abs_structure_details 'Flack H D (1983), Acta Cryst. A39, 876-881'
_refine_ls_abs_structure_Flack 0.500(15)
_refine_ls_extinction_method none
_refine_ls_goodness_of_fit_ref 0.951
_refine_ls_hydrogen_treatment constr
_refine_ls_matrix_type full
_refine_ls_number_parameters 190
_refine_ls_number_reflns 5955
_refine_ls_number_restraints 0
_refine_ls_restrained_S_all 0.951
_refine_ls_R_factor_all 0.1145
_refine_ls_R_factor_gt 0.0642
_refine_ls_shift/su_max 0.018
_refine_ls_shift/su_mean 0.001
_refine_ls_structure_factor_coef Fsqd
_refine_ls_weighting_details 'calc w=1/[\s^2^(Fo^2^)+(0.0654P)^2^+3.7035P] where P=(Fo^2^+2Fc^2^)/3'
_refine_ls_weighting_scheme calc
_refine_ls_wR_factor_gt 0.1294
_refine_ls_wR_factor_ref 0.1525
_reflns_number_gt 3967
_reflns_number_total 5955
_reflns_threshold_expression >2sigma(I)
_cod_data_source_file ol702061s-file003.cif
_cod_data_source_block ys162_0m
_cod_depositor_comments
;
The following automatic conversions were performed:

'_symmetry_cell_setting' value 'Orthorhombic' changed to
'orthorhombic' according to
/home/saulius/struct/CIF-dictionaries/cif_core.dic dictionary named
'cif_core.dic' version 2.4.1 from 2010-06-29.

Automatic conversion script
Id: cif_fix_values 1715 2011-07-08 13:25:40Z adriana 

The following automatic conversions were performed:

'_exptl_crystal_density_meas' value 'not measured' was changed to '?'
- the value is perceived as not measured.

Automatic conversion script
Id: cif_fix_values 3008 2015-01-20 13:52:24Z robertas 
;
_cod_original_sg_symbol_H-M P2(1)2(1)2(1)
_cod_database_code 1505578

loop_
_symmetry_equiv_pos_as_xyz
'x, y, z'
'-x+1/2, -y, z+1/2'
'-x, y+1/2, -z+1/2'
'x+1/2, -y+1/2, -z'

loop_
_atom_site_label
_atom_site_type_symbol
_atom_site_fract_x
_atom_site_fract_y
_atom_site_fract_z
_atom_site_U_iso_or_equiv
_atom_site_adp_type
_atom_site_occupancy
_atom_site_symmetry_multiplicity
_atom_site_calc_flag
_atom_site_refinement_flags
S1 S 1.55750(10) 0.58560(10) 0.03527(12) 0.0205(3) Uani 1 1 d .
O1 O 1.6416(3) 0.6794(3) 0.0161(3) 0.0230(8) Uani 1 1 d .
O2 O 1.6113(3) 0.4735(3) 0.0557(3) 0.0352(9) Uani 1 1 d .
Br1 Br 0.88429(4) 0.47198(5) 0.04045(4) 0.02336(13) Uani 1 1 d .
N2 N 1.4568(4) 0.5721(4) -0.0490(4) 0.0272(10) Uani 1 1 d .
N1 N 1.4604(4) 0.6213(4) 0.1182(4) 0.0256(10) Uani 1 1 d .
C1 C 1.3376(6) 0.6132(7) -0.0117(5) 0.0441(18) Uani 1 1 d .
H1B H 1.2982 0.6654 -0.0596 0.053 Uiso 1 1 calc R
C2 C 1.3569(6) 0.6787(7) 0.0739(5) 0.0414(18) Uani 1 1 d .
H2B H 1.2859 0.6743 0.1155 0.050 Uiso 1 1 calc R
H2C H 1.3742 0.7628 0.0599 0.050 Uiso 1 1 calc R
C3 C 1.5044(6) 0.6771(6) 0.2091(4) 0.0336(14) Uani 1 1 d .
C4 C 1.5300(8) 0.8094(6) 0.1995(5) 0.051(2) Uani 1 1 d .
H4A H 1.4572 0.8504 0.1791 0.076 Uiso 1 1 calc R
H4B H 1.5933 0.8217 0.1526 0.076 Uiso 1 1 calc R
H4C H 1.5559 0.8410 0.2607 0.076 Uiso 1 1 calc R
C5 C 1.4052(7) 0.6561(8) 0.2832(5) 0.059(2) Uani 1 1 d .
H5A H 1.3313 0.6948 0.2624 0.089 Uiso 1 1 calc R
H5B H 1.4302 0.6891 0.3441 0.089 Uiso 1 1 calc R
H5C H 1.3911 0.5709 0.2900 0.089 Uiso 1 1 calc R
C6 C 1.6175(7) 0.6149(5) 0.2424(4) 0.0380(14) Uani 1 1 d .
H6A H 1.6018 0.5300 0.2491 0.057 Uiso 1 1 calc R
H6B H 1.6421 0.6475 0.3036 0.057 Uiso 1 1 calc R
H6C H 1.6815 0.6272 0.1961 0.057 Uiso 1 1 calc R
C7 C 1.4909(6) 0.5757(5) -0.1498(4) 0.0309(13) Uani 1 1 d .
C8 C 1.5001(7) 0.7019(6) -0.1857(5) 0.0472(19) Uani 1 1 d .
H8A H 1.5643 0.7431 -0.1519 0.071 Uiso 1 1 calc R
H8B H 1.4241 0.7429 -0.1749 0.071 Uiso 1 1 calc R
H8C H 1.5179 0.7011 -0.2536 0.071 Uiso 1 1 calc R
C9 C 1.6085(6) 0.5083(5) -0.1657(4) 0.0367(14) Uani 1 1 d .
H9A H 1.6735 0.5484 -0.1321 0.055 Uiso 1 1 calc R
H9B H 1.6267 0.5061 -0.2335 0.055 Uiso 1 1 calc R
H9C H 1.6004 0.4273 -0.1418 0.055 Uiso 1 1 calc R
C10 C 1.3914(6) 0.5106(5) -0.2046(4) 0.0369(14) Uani 1 1 d .
H10A H 1.3154 0.5527 -0.1964 0.055 Uiso 1 1 calc R
H10B H 1.3835 0.4298 -0.1803 0.055 Uiso 1 1 calc R
H10C H 1.4120 0.5079 -0.2719 0.055 Uiso 1 1 calc R
C11 C 1.2515(5) 0.5071(5) 0.0138(5) 0.0322(15) Uani 1 1 d .
C12 C 1.1297(4) 0.5323(5) 0.0210(4) 0.0292(12) Uani 1 1 d .
H12A H 1.1013 0.6112 0.0156 0.035 Uiso 1 1 calc R
C13 C 1.0514(4) 0.4401(4) 0.0361(4) 0.0183(9) Uani 1 1 d .
C14 C 1.0904(4) 0.3248(4) 0.0479(4) 0.0180(9) Uani 1 1 d .
H14A H 1.0347 0.2625 0.0576 0.022 Uiso 1 1 calc R
C15 C 1.2124(5) 0.3018(5) 0.0453(5) 0.0261(11) Uiso 1 1 d .
H15A H 1.2409 0.2234 0.0545 0.031 Uiso 1 1 calc R
C16 C 1.2928(6) 0.3934(6) 0.0292(5) 0.0347(14) Uiso 1 1 d .
H16A H 1.3764 0.3779 0.0289 0.042 Uiso 1 1 calc R

loop_
_atom_site_aniso_label
_atom_site_aniso_U_11
_atom_site_aniso_U_22
_atom_site_aniso_U_33
_atom_site_aniso_U_23
_atom_site_aniso_U_13
_atom_site_aniso_U_12
S1 0.0129(5) 0.0151(5) 0.0336(7) 0.0034(6) -0.0018(6) 0.0004(4)
O1 0.0192(17) 0.0165(17) 0.033(2) 0.0056(15) 0.0015(14) -0.0019(14)
O2 0.0205(16) 0.0204(17) 0.065(3) 0.008(2) -0.003(2) 0.005(2)
Br1 0.01414(18) 0.0224(2) 0.0335(3) -0.0006(3) -0.0024(2) -0.0009(2)
N2 0.0158(18) 0.027(2) 0.039(3) -0.008(2) -0.004(2) 0.0057(16)
N1 0.016(2) 0.024(2) 0.036(3) 0.013(2) 0.0025(19) 0.0004(17)
C1 0.029(3) 0.049(4) 0.054(5) -0.015(3) -0.010(3) 0.019(3)
C2 0.031(3) 0.059(5) 0.034(3) 0.023(3) 0.008(3) 0.022(3)
C3 0.043(4) 0.032(3) 0.026(3) 0.009(3) 0.012(3) 0.002(3)
C4 0.092(6) 0.022(3) 0.038(4) -0.001(3) 0.017(4) -0.001(4)
C5 0.058(5) 0.078(6) 0.041(4) 0.022(4) 0.028(4) 0.012(4)
C6 0.049(4) 0.027(3) 0.038(3) 0.006(3) -0.011(3) -0.006(3)
C7 0.037(3) 0.023(3) 0.033(3) 0.005(2) -0.008(3) -0.002(2)
C8 0.062(5) 0.028(3) 0.052(4) 0.010(3) -0.023(4) -0.004(3)
C9 0.039(3) 0.036(4) 0.035(3) 0.007(2) 0.007(3) 0.002(3)
C10 0.046(3) 0.029(3) 0.036(3) -0.005(2) -0.010(3) 0.001(3)
C11 0.020(2) 0.018(3) 0.059(4) 0.008(2) 0.004(3) -0.004(2)
C12 0.017(2) 0.020(2) 0.050(4) 0.009(3) 0.003(2) 0.003(2)
C13 0.0157(19) 0.017(2) 0.023(2) 0.001(2) 0.000(2) 0.0022(15)
C14 0.023(2) 0.016(2) 0.016(2) 0.002(2) 0.003(2) -0.0034(17)

loop_
_atom_type_symbol
_atom_type_description
_atom_type_scat_dispersion_real
_atom_type_scat_dispersion_imag
_atom_type_scat_source
C C 0.0033 0.0016 'International Tables Vol C Tables 4.2.6.8 and 6.1.1.4'
H H 0.0000 0.0000 'International Tables Vol C Tables 4.2.6.8 and 6.1.1.4'
N N 0.0061 0.0033 'International Tables Vol C Tables 4.2.6.8 and 6.1.1.4'
O O 0.0106 0.0060 'International Tables Vol C Tables 4.2.6.8 and 6.1.1.4'
S S 0.1246 0.1234 'International Tables Vol C Tables 4.2.6.8 and 6.1.1.4'
Br Br -0.2901 2.4595 'International Tables Vol C Tables 4.2.6.8 and 6.1.1.4'

loop_
_geom_angle_atom_site_label_1
_geom_angle_atom_site_label_2
_geom_angle_atom_site_label_3
_geom_angle
O2 S1 O1 114.5(2)
O2 S1 N2 110.5(2)
O1 S1 N2 112.2(2)
O2 S1 N1 110.5(3)
O1 S1 N1 112.5(2)
N2 S1 N1 95.1(2)
C7 N2 C1 123.9(5)
C7 N2 S1 121.4(4)
C1 N2 S1 108.8(4)
C2 N1 C3 115.8(5)
C2 N1 S1 108.8(4)
C3 N1 S1 119.5(4)
C2 C1 N2 108.7(5)
C2 C1 C11 106.9(6)
N2 C1 C11 112.6(5)
C1 C2 N1 104.6(6)
N1 C3 C6 110.0(5)
N1 C3 C4 113.1(5)
C6 C3 C4 108.9(6)
N1 C3 C5 106.2(6)
C6 C3 C5 108.4(5)
C4 C3 C5 110.2(6)
N2 C7 C8 111.5(5)
N2 C7 C9 110.4(5)
C8 C7 C9 111.1(6)
N2 C7 C10 106.6(5)
C8 C7 C10 109.2(5)
C9 C7 C10 107.9(5)
C16 C11 C12 120.2(5)
C16 C11 C1 122.6(5)
C12 C11 C1 117.2(5)
C13 C12 C11 118.5(5)
C12 C13 C14 122.1(4)
C12 C13 Br1 119.0(3)
C14 C13 Br1 118.9(3)
C13 C14 C15 118.8(4)
C14 C15 C16 120.0(5)
C11 C16 C15 120.2(6)

loop_
_geom_bond_atom_site_label_1
_geom_bond_atom_site_label_2
_geom_bond_distance
S1 O2 1.432(4)
S1 O1 1.442(4)
S1 N2 1.646(5)
S1 N1 1.648(5)
Br1 C13 1.903(4)
N2 C7 1.477(9)
N2 C1 1.507(8)
N1 C2 1.467(7)
N1 C3 1.514(9)
C1 C2 1.435(10)
C1 C11 1.578(9)
C3 C6 1.521(9)
C3 C4 1.529(9)
C3 C5 1.544(9)
C7 C8 1.517(9)
C7 C9 1.536(9)
C7 C10 1.543(8)
C11 C16 1.383(8)
C11 C12 1.394(7)
C12 C13 1.377(7)
C13 C14 1.384(6)
C14 C15 1.388(7)
C15 C16 1.390(8)

loop_
_cod_related_entry_id
_cod_related_entry_code
_cod_related_entry_database
1 21197190 ChemSpider
